data_7214972
loop_
_publ_author_name
'Tan, Yu-Hui'
'Wu, Jin-Ji'
'Zhou, Hai-Yun'
'Yang, Li-Fei'
'Ye, Bao-Hui'

_publ_section_title
;
 Anion and pH induced spontaneous resolution of \D- and \L-[M(H2Biim)3]SO4
 (M = Ru2+, Co2+, Ni2+, Mn2+, Fe2+, and Zn2+) enantiomers
;
_journal_issue 23
_journal_name_full CrystEngComm
_journal_page_first 8117
_journal_paper_doi 10.1039/c2ce26334c
_journal_volume 14
_journal_year 2012
_chemical_formula_sum 'C18 H18 N12 O4 S Zn'
_chemical_formula_weight 563.87
_chemical_name_systematic
;
?
;
_space_group_IT_number 80
_symmetry_space_group_name_Hall 'I 4bw'
_symmetry_space_group_name_H-M 'I 41'
_atom_sites_solution_hydrogens geom
_atom_sites_solution_primary direct
_atom_sites_solution_secondary difmap
_audit_creation_method SHELXL-97
_cell_angle_alpha 90.00
_cell_angle_beta 90.00
_cell_angle_gamma 90.00
_cell_formula_units_Z 4
_cell_length_a 12.8115(14)
_cell_length_b 12.8115(14)
_cell_length_c 14.325(3)
_cell_measurement_temperature 273(2)
_cell_volume 2351.2(6)
_computing_structure_refinement 'SHELXL-97 (Sheldrick, 1997)'
_computing_structure_solution 'SHELXS-97 (Sheldrick, 1990)'
_diffrn_ambient_temperature 273(2)
_diffrn_measured_fraction_theta_full 0.994
_diffrn_measured_fraction_theta_max 0.994
_diffrn_radiation_monochromator graphite
_diffrn_radiation_source 'fine-focus sealed tube'
_diffrn_radiation_type MoK\a
_diffrn_radiation_wavelength 0.71073
_diffrn_reflns_av_R_equivalents 0.0267
_diffrn_reflns_av_sigmaI/netI 0.0420
_diffrn_reflns_limit_h_max 14
_diffrn_reflns_limit_h_min -15
_diffrn_reflns_limit_k_max 15
_diffrn_reflns_limit_k_min -15
_diffrn_reflns_limit_l_max 17
_diffrn_reflns_limit_l_min -11
_diffrn_reflns_number 4533
_diffrn_reflns_theta_full 25.96
_diffrn_reflns_theta_max 25.96
_diffrn_reflns_theta_min 2.13
_exptl_absorpt_coefficient_mu 1.187
_exptl_absorpt_correction_T_max 0.8906
_exptl_absorpt_correction_T_min 0.6482
_exptl_absorpt_correction_type multi-scan
_exptl_absorpt_process_details SADABS
_exptl_crystal_density_diffrn 1.593
_exptl_crystal_density_method 'not measured'
_exptl_crystal_F_000 1152
_exptl_crystal_size_max 0.40
_exptl_crystal_size_mid 0.10
_exptl_crystal_size_min 0.10
_refine_diff_density_max 0.210
_refine_diff_density_min -0.263
_refine_diff_density_rms 0.054
_refine_ls_abs_structure_details 'Flack H D (1983), Acta Cryst. A39, 876-881'
_refine_ls_abs_structure_Flack -0.004(15)
_refine_ls_extinction_method none
_refine_ls_goodness_of_fit_ref 1.019
_refine_ls_hydrogen_treatment constr
_refine_ls_matrix_type full
_refine_ls_number_parameters 164
_refine_ls_number_reflns 1880
_refine_ls_number_restraints 1
_refine_ls_restrained_S_all 1.019
_refine_ls_R_factor_all 0.0449
_refine_ls_R_factor_gt 0.0365
_refine_ls_shift/su_max 0.000
_refine_ls_shift/su_mean 0.000
_refine_ls_structure_factor_coef Fsqd
_refine_ls_weighting_details 'calc w=1/[\s^2^(Fo^2^)+(0.0454P)^2^+0.0000P] where P=(Fo^2^+2Fc^2^)/3'
_refine_ls_weighting_scheme calc
_refine_ls_wR_factor_gt 0.0815
_refine_ls_wR_factor_ref 0.0866
_reflns_number_gt 1565
_reflns_number_total 1880
_reflns_threshold_expression >2sigma(I)
_cod_data_source_file c2ce26334c.txt
_cod_data_source_block L-6
_cod_depositor_comments
;
The following automatic conversions were performed:

'_refine_ls_hydrogen_treatment' value 'contr' was replaced with the
value 'constr' as specified in the replacement file
'src/cod-tools/trunk/data/replacement-values/replacement_values.lst'.

Automatic conversion script
Id: cif_fix_values 5376 2017-05-30 11:51:03Z andrius 
;
_cod_original_cell_volume 2351.3(6)
_cod_original_sg_symbol_H-M I4(1)
_cod_database_code 7214972

loop_
_symmetry_equiv_pos_as_xyz
'x, y, z'
'-x+1/2, -y+1/2, z+1/2'
'-y, x+1/2, z+1/4'
'y+1/2, -x, z+3/4'
'x+1/2, y+1/2, z+1/2'
'-x+1, -y+1, z+1'
'-y+1/2, x+1, z+3/4'
'y+1, -x+1/2, z+5/4'

loop_
_atom_site_label
_atom_site_type_symbol
_atom_site_fract_x
_atom_site_fract_y
_atom_site_fract_z
_atom_site_U_iso_or_equiv
_atom_site_adp_type
_atom_site_occupancy
_atom_site_symmetry_multiplicity
_atom_site_calc_flag
_atom_site_refinement_flags
Zn1 Zn 0.5000 1.0000 0.23539(4) 0.0557(2) Uani 1 2 d S
S1 S 0.5000 1.0000 0.75796(9) 0.0588(4) Uani 1 2 d S
N3 N 0.4073(2) 1.0855(2) 0.1348(2) 0.0532(7) Uani 1 1 d .
N6 N 0.5326(2) 0.8815(2) 0.5073(2) 0.0597(8) Uani 1 1 d .
H6B H 0.5105 0.8915 0.5662 0.089 Uiso 1 1 d R
N2 N 0.2055(3) 0.8822(2) 0.1544(2) 0.0576(8) Uani 1 1 d .
H2B H 0.1483 0.8815 0.1095 0.086 Uiso 1 1 d R
C7 C 0.5696(3) 0.8021(3) 0.3770(3) 0.0677(11) Uani 1 1 d .
H7A H 0.5893 0.7503 0.3340 0.081 Uiso 1 1 calc R
N4 N 0.2700(2) 1.0848(2) 0.0419(2) 0.0554(8) Uani 1 1 d .
H4B H 0.2087 1.0650 0.0069 0.083 Uiso 1 1 d R
C1 C 0.3156(3) 0.8100(3) 0.2513(3) 0.0699(11) Uani 1 1 d .
H1A H 0.3459 0.7637 0.2943 0.084 Uiso 1 1 calc R
N1 N 0.3615(2) 0.8997(2) 0.2175(2) 0.0586(8) Uani 1 1 d .
O2 O 0.5239(2) 0.9092(2) 0.6986(2) 0.0697(8) Uani 1 1 d .
C4 C 0.3200(3) 1.0354(3) 0.1113(3) 0.0478(8) Uani 1 1 d .
C6 C 0.3274(3) 1.1725(3) 0.0208(3) 0.0643(10) Uani 1 1 d .
H6A H 0.3115 1.2232 -0.0245 0.077 Uiso 1 1 calc R
C3 C 0.2932(3) 0.9393(3) 0.1589(3) 0.0508(8) Uani 1 1 d .
C8 C 0.5642(3) 0.7884(3) 0.4712(3) 0.0708(11) Uani 1 1 d .
H8A H 0.5793 0.7271 0.5045 0.085 Uiso 1 1 calc R
N5 N 0.5419(2) 0.9022(2) 0.3542(2) 0.0596(8) Uani 1 1 d .
C5 C 0.4115(3) 1.1713(3) 0.0787(3) 0.0600(9) Uani 1 1 d .
H5A H 0.4646 1.2219 0.0798 0.072 Uiso 1 1 calc R
C9 C 0.5193(3) 0.9472(3) 0.4356(3) 0.0541(9) Uani 1 1 d .
C2 C 0.2201(3) 0.7994(3) 0.2127(3) 0.0685(11) Uani 1 1 d .
H2A H 0.1724 0.7450 0.2239 0.082 Uiso 1 1 calc R
O1 O 0.5891(3) 1.0219(3) 0.8176(3) 0.1004(12) Uani 1 1 d .

loop_
_atom_site_aniso_label
_atom_site_aniso_U_11
_atom_site_aniso_U_22
_atom_site_aniso_U_33
_atom_site_aniso_U_23
_atom_site_aniso_U_13
_atom_site_aniso_U_12
Zn1 0.0547(4) 0.0639(4) 0.0485(4) 0.000 0.000 0.0074(3)
S1 0.0669(8) 0.0577(8) 0.0518(12) 0.000 0.000 0.0125(6)
N3 0.0559(18) 0.0575(18) 0.0461(17) 0.0015(14) 0.0014(14) 0.0012(14)
N6 0.0673(19) 0.0603(18) 0.051(2) 0.0062(15) -0.0003(15) 0.0038(14)
N2 0.0619(19) 0.0648(19) 0.0461(18) 0.0013(15) 0.0084(14) -0.0093(15)
C7 0.073(3) 0.056(2) 0.074(3) -0.011(2) -0.001(2) 0.010(2)
N4 0.0513(17) 0.0638(19) 0.0510(18) 0.0029(15) -0.0005(15) -0.0033(15)
C1 0.082(3) 0.070(2) 0.057(3) 0.018(2) 0.008(2) 0.003(2)
N1 0.0615(17) 0.0655(19) 0.0490(19) 0.0091(15) 0.0087(15) 0.0013(15)
O2 0.101(2) 0.0492(15) 0.0588(18) 0.0004(13) -0.0102(16) 0.0082(14)
C4 0.0454(18) 0.058(2) 0.0397(18) -0.0022(15) 0.0029(15) 0.0033(16)
C6 0.063(2) 0.063(2) 0.066(3) 0.0140(19) 0.000(2) -0.0024(19)
C3 0.054(2) 0.055(2) 0.043(2) -0.0012(16) 0.0097(16) 0.0020(17)
C8 0.078(3) 0.058(2) 0.077(3) 0.008(2) -0.002(2) 0.007(2)
N5 0.0648(19) 0.0589(18) 0.0550(19) -0.0034(16) -0.0004(15) 0.0108(15)
C5 0.056(2) 0.061(2) 0.063(2) 0.0080(19) -0.0012(19) -0.0060(19)
C9 0.060(2) 0.0507(19) 0.051(2) 0.0002(18) -0.0029(16) 0.0062(17)
C2 0.074(3) 0.069(3) 0.063(3) 0.013(2) 0.016(2) -0.007(2)
O1 0.091(2) 0.105(3) 0.105(3) -0.036(2) -0.036(2) 0.0378(19)

loop_
_atom_type_symbol
_atom_type_description
_atom_type_scat_dispersion_real
_atom_type_scat_dispersion_imag
_atom_type_scat_source
C C 0.0033 0.0016 'International Tables Vol C Tables 4.2.6.8 and 6.1.1.4'
H H 0.0000 0.0000 'International Tables Vol C Tables 4.2.6.8 and 6.1.1.4'
N N 0.0061 0.0033 'International Tables Vol C Tables 4.2.6.8 and 6.1.1.4'
O O 0.0106 0.0060 'International Tables Vol C Tables 4.2.6.8 and 6.1.1.4'
S S 0.1246 0.1234 'International Tables Vol C Tables 4.2.6.8 and 6.1.1.4'
Zn Zn 0.2839 1.4301 'International Tables Vol C Tables 4.2.6.8 and 6.1.1.4'

loop_
_geom_angle_atom_site_label_1
_geom_angle_atom_site_label_2
_geom_angle_atom_site_label_3
_geom_angle
_geom_angle_site_symmetry_1
_geom_angle_site_symmetry_3
N3 Zn1 N3 96.55(17) 6_564 .
N3 Zn1 N5 95.38(11) 6_564 .
N3 Zn1 N5 160.96(11) . .
N3 Zn1 N5 160.96(11) 6_564 6_564
N3 Zn1 N5 95.38(11) . 6_564
N5 Zn1 N5 77.39(17) . 6_564
N3 Zn1 N1 77.03(11) 6_564 6_564
N3 Zn1 N1 93.97(12) . 6_564
N5 Zn1 N1 103.15(12) . 6_564
N5 Zn1 N1 87.38(12) 6_564 6_564
N3 Zn1 N1 93.97(12) 6_564 .
N3 Zn1 N1 77.03(11) . .
N5 Zn1 N1 87.38(12) . .
N5 Zn1 N1 103.15(12) 6_564 .
N1 Zn1 N1 166.62(16) 6_564 .
O1 S1 O1 108.0(3) . 6_564
O1 S1 O2 109.17(16) . .
O1 S1 O2 110.49(19) 6_564 .
O1 S1 O2 110.49(19) . 6_564
O1 S1 O2 109.17(16) 6_564 6_564
O2 S1 O2 109.5(2) . 6_564
C4 N3 C5 105.8(3) . .
C4 N3 Zn1 112.7(2) . .
C5 N3 Zn1 141.1(3) . .
C9 N6 C8 107.3(3) . .
C3 N2 C2 106.3(3) . .
C8 C7 N5 110.1(4) . .
C4 N4 C6 107.1(3) . .
C2 C1 N1 109.1(4) . .
C3 N1 C1 105.1(3) . .
C3 N1 Zn1 112.7(2) . .
C1 N1 Zn1 142.0(3) . .
N3 C4 N4 111.1(3) . .
N3 C4 C3 119.3(3) . .
N4 C4 C3 129.6(3) . .
C5 C6 N4 106.3(4) . .
N1 C3 N2 112.2(3) . .
N1 C3 C4 118.0(3) . .
N2 C3 C4 129.7(3) . .
N6 C8 C7 106.2(4) . .
C9 N5 C7 104.6(4) . .
C9 N5 Zn1 112.4(2) . .
C7 N5 Zn1 142.0(3) . .
C6 C5 N3 109.7(4) . .
N5 C9 N6 111.8(3) . .
N5 C9 C9 118.7(2) . 6_564
N6 C9 C9 129.4(2) . 6_564
C1 C2 N2 107.3(4) . .

loop_
_geom_bond_atom_site_label_1
_geom_bond_atom_site_label_2
_geom_bond_distance
_geom_bond_site_symmetry_2
Zn1 N3 2.165(3) 6_564
Zn1 N3 2.165(3) .
Zn1 N5 2.181(3) .
Zn1 N5 2.181(3) 6_564
Zn1 N1 2.205(3) 6_564
Zn1 N1 2.205(3) .
S1 O1 1.453(3) .
S1 O1 1.453(3) 6_564
S1 O2 1.472(3) .
S1 O2 1.472(3) 6_564
N3 C4 1.333(5) .
N3 C5 1.363(5) .
N6 C9 1.338(5) .
N6 C8 1.362(5) .
N2 C3 1.342(5) .
N2 C2 1.363(5) .
C7 C8 1.362(6) .
C7 N5 1.370(5) .
N4 C4 1.341(5) .
N4 C6 1.375(5) .
C1 C2 1.349(6) .
C1 N1 1.380(5) .
N1 C3 1.315(5) .
C4 C3 1.449(5) .
C6 C5 1.361(5) .
N5 C9 1.333(5) .
C9 C9 1.441(7) 6_564
